data_4339506
loop_
_publ_author_name
'Zhao, Ningfeng'
'Van Stipdonk, Michael J.'
'Bauer, Cary'
'Campana, Charles'
'Eichhorn, David M.'

_publ_section_title
;
 Sandwich compounds of cyanotrispyrazolylborates: complexation-induced
 ligand isomerization.
;
_journal_issue 21
_journal_name_full 'Inorganic chemistry'
_journal_page_first 8662
_journal_page_last 8667
_journal_paper_doi 10.1021/ic700628b
_journal_volume 46
_journal_year 2007
_chemical_formula_sum 'C60 H38 B2 Co N18'
_chemical_formula_weight 1091.63
_chemical_name_systematic
; 
 ? 
;
_space_group_IT_number 14
_symmetry_cell_setting monoclinic
_symmetry_space_group_name_Hall '-P 2yn'
_symmetry_space_group_name_H-M 'P 1 21/n 1'
_audit_creation_method SHELXL-97
_cell_angle_alpha 90.00
_cell_angle_beta 99.786(3)
_cell_angle_gamma 90.00
_cell_formula_units_Z 4
_cell_length_a 10.5566(4)
_cell_length_b 19.5577(7)
_cell_length_c 27.9525(12)
_cell_measurement_reflns_used 8466
_cell_measurement_temperature 100(2)
_cell_measurement_theta_max 62.94
_cell_measurement_theta_min 3.93
_cell_volume 5687.2(4)
_computing_cell_refinement 'Bruker SMART'
_computing_data_collection 'Bruker SMART'
_computing_data_reduction 'Bruker SAINT'
_computing_molecular_graphics 'Bruker SHELXTL'
_computing_publication_material 'Bruker SHELXTL'
_computing_structure_refinement 'SHELXL-97 (Sheldrick, 1997)'
_computing_structure_solution 'SHELXS-97 (Sheldrick, 1990)'
_diffrn_ambient_temperature 100(2)
_diffrn_measured_fraction_theta_full 0.951
_diffrn_measured_fraction_theta_max 0.951
_diffrn_measurement_device_type 'CCD area detector'
_diffrn_measurement_method 'phi and omega scans'
_diffrn_radiation_monochromator graphite
_diffrn_radiation_source 'fine-focus sealed tube'
_diffrn_radiation_type CuK\a
_diffrn_radiation_wavelength 1.54178
_diffrn_reflns_av_R_equivalents 0.0459
_diffrn_reflns_av_sigmaI/netI 0.0482
_diffrn_reflns_limit_h_max 12
_diffrn_reflns_limit_h_min -10
_diffrn_reflns_limit_k_max 21
_diffrn_reflns_limit_k_min -12
_diffrn_reflns_limit_l_max 30
_diffrn_reflns_limit_l_min -32
_diffrn_reflns_number 35966
_diffrn_reflns_theta_full 63.58
_diffrn_reflns_theta_max 63.58
_diffrn_reflns_theta_min 2.77
_exptl_absorpt_coefficient_mu 2.814
_exptl_absorpt_correction_T_max 0.8957
_exptl_absorpt_correction_T_min 0.5638
_exptl_absorpt_correction_type multi-scan
_exptl_crystal_colour clear
_exptl_crystal_density_diffrn 1.275
_exptl_crystal_density_method 'not measured'
_exptl_crystal_description needle
_exptl_crystal_F_000 2244
_exptl_crystal_size_max 0.23
_exptl_crystal_size_mid 0.04
_exptl_crystal_size_min 0.04
_refine_diff_density_max 0.773
_refine_diff_density_min -0.324
_refine_diff_density_rms 0.072
_refine_ls_extinction_method none
_refine_ls_goodness_of_fit_ref 1.035
_refine_ls_hydrogen_treatment mixed
_refine_ls_matrix_type full
_refine_ls_number_parameters 738
_refine_ls_number_reflns 8891
_refine_ls_number_restraints 0
_refine_ls_restrained_S_all 1.035
_refine_ls_R_factor_gt 0.0697
_refine_ls_shift/su_max 0
_refine_ls_structure_factor_coef Fsqd
_refine_ls_weighting_details 'calc w=1/[\s^2^(Fo^2^)+(0.0914P)^2^+7.0068P] where P=(Fo^2^+2Fc^2^)/3'
_refine_ls_weighting_scheme calc
_refine_ls_wR_factor_ref 0.1944
_reflns_number_gt 6181
_reflns_number_total 8891
_reflns_threshold_expression >2sigma(I)
_cod_data_source_file ic700628b-file003.cif
_cod_data_source_block eichh3
_cod_depositor_comments
;
The following automatic conversions were performed:

'_symmetry_cell_setting' value 'Monoclinic' changed to 'monoclinic'
according to
/usr/data/users/saulius/automatic-downloads/retrospective/ACS/lib/dictionaries/cif_core.dic
dictionary named 'cif_core.dic' version 2.4.2 from 2011-04-26.

Automatic conversion script
Id: cif_fix_values 2281 2013-09-26 08:29:07Z andrius 
;
_cod_original_sg_symbol_H-M P2(1)/n
_cod_database_code 4339506

loop_
_symmetry_equiv_pos_as_xyz
'x, y, z'
'-x+1/2, y+1/2, -z+1/2'
'-x, -y, -z'
'x-1/2, -y-1/2, z-1/2'

loop_
_atom_site_label
_atom_site_type_symbol
_atom_site_fract_x
_atom_site_fract_y
_atom_site_fract_z
_atom_site_U_iso_or_equiv
_atom_site_adp_type
_atom_site_occupancy
_atom_site_calc_flag
_atom_site_refinement_flags
Co1 Co 0.50429(5) 0.45021(3) 0.25216(3) 0.0396(2) Uani 1 d .
B1 B 0.5971(4) 0.5548(2) 0.3384(2) 0.0455(13) Uani 1 d .
N1A N 0.6158(3) 0.54645(15) 0.24917(14) 0.0423(9) Uani 1 d .
C1A C 0.7333(3) 0.62782(19) 0.2906(2) 0.0464(12) Uani 1 d .
H1AA H 0.7736 0.6554 0.3168 0.056 Uiso 1 calc R
C2A C 0.7472(4) 0.63440(18) 0.2431(2) 0.0464(12) Uani 1 d .
C3A C 0.8277(4) 0.6825(2) 0.22416(19) 0.0536(13) Uani 1 d .
N3A N 0.8941(4) 0.72105(18) 0.20998(18) 0.0702(13) Uani 1 d .
C4A C 0.6712(3) 0.58201(19) 0.21721(18) 0.0433(11) Uani 1 d .
C5A C 0.6486(4) 0.5709(2) 0.1656(2) 0.0501(12) Uani 1 d .
C6A C 0.6114(5) 0.6266(3) 0.1353(2) 0.0638(14) Uani 1 d .
H6AA H 0.6034 0.6706 0.1488 0.077 Uiso 1 calc R
C7A C 0.5867(6) 0.6178(3) 0.0862(3) 0.0863(18) Uani 1 d .
H7AA H 0.5603 0.6559 0.0659 0.104 Uiso 1 calc R
C8A C 0.5992(6) 0.5549(3) 0.0656(2) 0.0823(17) Uani 1 d .
H8AA H 0.5822 0.5499 0.0313 0.099 Uiso 1 calc R
C9A C 0.6365(5) 0.4991(3) 0.0948(2) 0.0690(15) Uani 1 d .
H9AA H 0.6449 0.4554 0.0808 0.083 Uiso 1 calc R
C10A C 0.6614(4) 0.5074(2) 0.1443(2) 0.0537(12) Uani 1 d .
H10A H 0.6878 0.4691 0.1645 0.064 Uiso 1 calc R
N2A N 0.6531(3) 0.57589(15) 0.29388(14) 0.0422(9) Uani 1 d .
N1B N 0.3830(3) 0.52336(15) 0.28512(13) 0.0412(9) Uani 1 d .
C1B C 0.3692(4) 0.59751(19) 0.34404(17) 0.0429(11) Uani 1 d .
H1BA H 0.3925 0.6262 0.3716 0.051 Uiso 1 calc R
C2B C 0.2486(3) 0.59126(18) 0.31734(17) 0.0426(11) Uani 1 d .
C3B C 0.1336(4) 0.6239(2) 0.32720(18) 0.0490(12) Uani 1 d .
N3B N 0.0430(3) 0.64946(17) 0.33616(16) 0.0586(11) Uani 1 d .
C4B C 0.2603(3) 0.54472(18) 0.27977(17) 0.0419(11) Uani 1 d .
C5B C 0.1621(3) 0.52507(19) 0.23862(17) 0.0428(11) Uani 1 d .
C6B C 0.0878(4) 0.5760(2) 0.21204(18) 0.0485(12) Uani 1 d .
H6BA H 0.0974 0.6222 0.2224 0.058 Uiso 1 calc R
C7B C 0.0014(4) 0.5599(2) 0.1713(2) 0.0574(13) Uani 1 d .
H7BA H -0.0488 0.5949 0.1537 0.069 Uiso 1 calc R
C8B C -0.0131(4) 0.4923(2) 0.1555(2) 0.0574(13) Uani 1 d .
H8BA H -0.071 0.4812 0.1267 0.069 Uiso 1 calc R
C9B C 0.0577(4) 0.4417(2) 0.18219(19) 0.0536(13) Uani 1 d .
H9BA H 0.0473 0.3954 0.1719 0.064 Uiso 1 calc R
C10B C 0.1430(4) 0.4575(2) 0.22353(18) 0.0457(11) Uani 1 d .
H10B H 0.1894 0.422 0.242 0.055 Uiso 1 calc R
N2B N 0.4489(3) 0.55660(15) 0.32498(14) 0.0433(9) Uani 1 d .
N1C N 0.6060(3) 0.43065(15) 0.31964(14) 0.0427(9) Uani 1 d .
C1C C 0.6560(4) 0.37290(19) 0.33997(18) 0.0446(11) Uani 1 d .
H1CA H 0.6448 0.329 0.3254 0.054 Uiso 1 calc R
C2C C 0.7262(4) 0.3861(2) 0.38502(18) 0.0458(11) Uani 1 d .
C3C C 0.8035(5) 0.3394(2) 0.4162(2) 0.0614(13) Uani 1 d .
N3C N 0.8677(5) 0.3027(2) 0.44065(19) 0.0890(15) Uani 1 d .
C4C C 0.7168(4) 0.4566(2) 0.39239(18) 0.0471(11) Uani 1 d .
C5C C 0.7770(4) 0.4973(2) 0.4343(2) 0.0543(12) Uani 1 d .
C6C C 0.7650(5) 0.4765(3) 0.4804(2) 0.0716(15) Uani 1 d .
H6CA H 0.7162 0.4368 0.4846 0.086 Uiso 1 calc R
C7C C 0.8239(6) 0.5130(3) 0.5210(2) 0.0846(18) Uani 1 d .
H7CA H 0.8163 0.4982 0.5527 0.102 Uiso 1 calc R
C8C C 0.8935(6) 0.5710(3) 0.5144(3) 0.0846(18) Uani 1 d .
H8CA H 0.9312 0.5972 0.5418 0.102 Uiso 1 calc R
C9C C 0.9087(5) 0.5912(3) 0.4691(3) 0.0779(17) Uani 1 d .
H9CA H 0.9593 0.6304 0.4652 0.094 Uiso 1 calc R
C10C C 0.8513(4) 0.5553(2) 0.4287(2) 0.0628(14) Uani 1 d .
H10C H 0.862 0.5698 0.3971 0.075 Uiso 1 calc R
N2C N 0.6431(3) 0.48139(16) 0.35263(14) 0.0417(9) Uani 1 d .
B2 B 0.4107(4) 0.3470(2) 0.1657(2) 0.0468(13) Uani 1 d .
N1E N 0.6256(3) 0.37693(15) 0.21884(13) 0.0413(9) Uani 1 d .
C1E C 0.6389(4) 0.30200(19) 0.16055(18) 0.0499(12) Uani 1 d .
H1EA H 0.6153 0.2728 0.1333 0.06 Uiso 1 calc R
C2E C 0.7599(3) 0.30916(19) 0.18669(18) 0.0449(11) Uani 1 d .
C3E C 0.8740(4) 0.2767(2) 0.17674(19) 0.0515(12) Uani 1 d .
N3E N 0.9642(3) 0.25073(18) 0.16787(17) 0.0658(12) Uani 1 d .
C4E C 0.7482(3) 0.35619(18) 0.22369(16) 0.0396(10) Uani 1 d .
C5E C 0.8481(3) 0.37761(19) 0.26385(17) 0.0411(10) Uani 1 d .
C6E C 0.9248(4) 0.3275(2) 0.29077(18) 0.0474(11) Uani 1 d .
H6EA H 0.9135 0.2808 0.2819 0.057 Uiso 1 calc R
C7E C 1.0158(4) 0.3456(2) 0.32976(19) 0.0559(13) Uani 1 d .
H7EA H 1.0673 0.3113 0.3476 0.067 Uiso 1 calc R
C8E C 1.0331(4) 0.4138(2) 0.34328(18) 0.0528(12) Uani 1 d .
H8EA H 1.0953 0.4261 0.3706 0.063 Uiso 1 calc R
C9E C 0.9600(4) 0.4630(2) 0.31710(18) 0.0483(11) Uani 1 d .
H9EA H 0.9719 0.5096 0.3263 0.058 Uiso 1 calc R
C10E C 0.8694(4) 0.44568(19) 0.27755(17) 0.0430(11) Uani 1 d .
H10D H 0.8206 0.4806 0.2593 0.052 Uiso 1 calc R
N2E N 0.5591(3) 0.34310(15) 0.17978(14) 0.0438(9) Uani 1 d .
N1D N 0.3920(3) 0.35446(15) 0.25580(14) 0.0430(9) Uani 1 d .
C1D C 0.2698(3) 0.27608(19) 0.2125(2) 0.0478(12) Uani 1 d .
H1DA H 0.2287 0.2499 0.1857 0.057 Uiso 1 calc R
C2D C 0.2550(4) 0.26780(19) 0.2594(2) 0.0474(12) Uani 1 d .
C3D C 0.1708(4) 0.2196(2) 0.2760(2) 0.0551(13) Uani 1 d .
N3D N 0.1018(4) 0.18102(18) 0.28797(18) 0.0677(13) Uani 1 d .
C4D C 0.3348(4) 0.31795(19) 0.2866(2) 0.0483(12) Uani 1 d .
C5D C 0.3561(4) 0.3276(2) 0.3388(2) 0.0502(12) Uani 1 d .
C6D C 0.3708(5) 0.2700(2) 0.3692(2) 0.0674(15) Uani 1 d .
H6DA H 0.3675 0.2255 0.3554 0.081 Uiso 1 calc R
C7D C 0.3898(6) 0.2776(3) 0.4182(3) 0.0837(18) Uani 1 d .
H7DA H 0.3969 0.2382 0.4383 0.1 Uiso 1 calc R
C8D C 0.3989(6) 0.3411(3) 0.4392(2) 0.0826(17) Uani 1 d .
H8DA H 0.4145 0.3456 0.4735 0.099 Uiso 1 calc R
C9D C 0.3850(4) 0.3986(3) 0.4097(2) 0.0638(14) Uani 1 d .
H9DA H 0.3913 0.4428 0.424 0.077 Uiso 1 calc R
C10D C 0.3624(4) 0.3920(2) 0.3609(2) 0.0521(12) Uani 1 d .
H10E H 0.3506 0.4318 0.3412 0.062 Uiso 1 calc R
N2D N 0.3527(3) 0.32786(15) 0.21052(15) 0.0438(9) Uani 1 d .
N1F N 0.4056(3) 0.47093(15) 0.18494(14) 0.0446(9) Uani 1 d .
C1F C 0.3628(4) 0.5295(2) 0.16464(18) 0.0455(11) Uani 1 d .
H1FA H 0.3721 0.5729 0.1802 0.055 Uiso 1 calc R
C2F C 0.3034(4) 0.5184(2) 0.11795(19) 0.0532(12) Uani 1 d .
C3F C 0.2495(6) 0.5689(3) 0.0838(2) 0.0776(16) Uani 1 d .
N3F N 0.2085(6) 0.6101(3) 0.0563(2) 0.117(2) Uani 1 d .
C4F C 0.3127(4) 0.4480(2) 0.10966(19) 0.0502(12) Uani 1 d .
C5F C 0.2653(5) 0.4089(3) 0.0659(2) 0.0716(15) Uani 1 d .
C6F C 0.1466(7) 0.4189(4) 0.0418(3) 0.110(2) Uani 1 d .
H6FA H 0.0926 0.4521 0.0529 0.132 Uiso 1 calc R
C7F C 0.0999(9) 0.3792(5) -0.0013(3) 0.135(3) Uani 1 d .
H7FA H 0.0161 0.3874 -0.0189 0.163 Uiso 1 calc R
C8F C 0.1737(12) 0.3309(6) -0.0166(4) 0.152(4) Uani 1 d .
H8FA H 0.1417 0.3041 -0.0444 0.182 Uiso 1 calc R
C9F C 0.2957(12) 0.3206(4) 0.0082(3) 0.138(3) Uani 1 d .
H9FA H 0.3478 0.2862 -0.0026 0.166 Uiso 1 calc R
C10F C 0.3452(7) 0.3593(3) 0.0488(3) 0.097(2) Uani 1 d .
H10F H 0.4311 0.3527 0.0648 0.117 Uiso 1 calc R
N2F N 0.3739(3) 0.42113(16) 0.15040(14) 0.0420(9) Uani 1 d .
H1B H 0.628(4) 0.596(2) 0.3713(15) 0.054(12) Uiso 1 d .
H2B H 0.379(4) 0.312(2) 0.1315(14) 0.042(11) Uiso 1 d .

loop_
_atom_site_aniso_label
_atom_site_aniso_U_11
_atom_site_aniso_U_22
_atom_site_aniso_U_33
_atom_site_aniso_U_23
_atom_site_aniso_U_13
_atom_site_aniso_U_12
Co1 0.0186(3) 0.0208(3) 0.0804(5) -0.0017(3) 0.0116(3) -0.0005(2)
B1 0.023(2) 0.031(2) 0.081(4) -0.002(2) 0.006(3) 0.0028(19)
N1A 0.0237(17) 0.0241(17) 0.081(3) 0.0041(17) 0.0145(18) 0.0022(13)
C1A 0.0165(19) 0.024(2) 0.096(4) -0.004(2) 0.005(2) 0.0009(16)
C2A 0.024(2) 0.022(2) 0.094(4) 0.001(2) 0.011(2) 0.0002(16)
C3A 0.027(2) 0.030(2) 0.104(4) 0.005(2) 0.014(2) 0.0058(19)
N3A 0.040(2) 0.033(2) 0.143(4) 0.011(2) 0.031(2) -0.0012(18)
C4A 0.0179(19) 0.032(2) 0.080(4) 0.002(2) 0.010(2) 0.0084(17)
C5A 0.032(2) 0.032(2) 0.089(4) 0.003(2) 0.020(2) -0.0023(18)
C6A 0.055(3) 0.051(3) 0.087(4) 0.006(3) 0.016(3) 0.006(2)
C7A 0.098(5) 0.062(4) 0.099(5) 0.014(3) 0.019(4) 0.014(3)
C8A 0.088(4) 0.081(4) 0.080(4) 0.008(3) 0.020(4) -0.010(3)
C9A 0.057(3) 0.058(3) 0.096(5) -0.004(3) 0.025(3) -0.012(3)
C10A 0.036(2) 0.046(3) 0.082(4) 0.004(2) 0.020(3) -0.008(2)
N2A 0.0234(16) 0.0216(16) 0.081(3) -0.0073(17) 0.0083(18) -0.0002(13)
N1B 0.0220(16) 0.0260(17) 0.076(3) -0.0010(16) 0.0092(17) 0.0013(13)
C1B 0.032(2) 0.028(2) 0.070(3) -0.0048(19) 0.014(2) 0.0042(17)
C2B 0.023(2) 0.0213(19) 0.085(3) -0.002(2) 0.014(2) 0.0024(15)
C3B 0.029(2) 0.028(2) 0.092(4) 0.000(2) 0.016(2) -0.0025(18)
N3B 0.0308(19) 0.037(2) 0.112(3) -0.011(2) 0.023(2) 0.0026(16)
C4B 0.020(2) 0.021(2) 0.085(3) 0.0040(19) 0.011(2) -0.0011(15)
C5B 0.0186(19) 0.029(2) 0.082(3) 0.001(2) 0.013(2) 0.0019(16)
C6B 0.021(2) 0.034(2) 0.092(4) -0.003(2) 0.010(2) 0.0019(17)
C7B 0.028(2) 0.047(3) 0.097(4) 0.002(3) 0.007(3) 0.007(2)
C8B 0.025(2) 0.055(3) 0.091(4) -0.010(3) 0.009(2) -0.001(2)
C9B 0.026(2) 0.037(2) 0.100(4) -0.009(2) 0.018(3) -0.0004(19)
C10B 0.019(2) 0.034(2) 0.085(4) -0.001(2) 0.011(2) -0.0005(16)
N2B 0.0241(17) 0.0268(17) 0.079(3) -0.0077(17) 0.0094(18) 0.0017(14)
N1C 0.0244(17) 0.0255(17) 0.080(3) -0.0042(17) 0.0156(17) -0.0013(14)
C1C 0.023(2) 0.026(2) 0.087(4) 0.004(2) 0.016(2) 0.0041(16)
C2C 0.033(2) 0.035(2) 0.070(3) 0.005(2) 0.010(2) 0.0020(18)
C3C 0.057(3) 0.040(3) 0.086(4) 0.005(3) 0.008(3) 0.005(2)
N3C 0.095(4) 0.058(3) 0.106(4) 0.016(3) -0.006(3) 0.017(3)
C4C 0.023(2) 0.040(2) 0.079(3) -0.002(2) 0.010(2) 0.0025(18)
C5C 0.036(2) 0.052(3) 0.074(4) -0.002(2) 0.007(2) 0.008(2)
C6C 0.050(3) 0.071(3) 0.093(5) -0.012(3) 0.011(3) 0.007(3)
C7C 0.064(4) 0.104(5) 0.082(4) -0.014(4) 0.002(3) 0.014(4)
C8C 0.063(4) 0.089(4) 0.098(5) -0.031(4) 0.003(4) 0.006(3)
C9C 0.058(3) 0.068(4) 0.105(5) -0.020(4) 0.007(4) -0.001(3)
C10C 0.042(3) 0.055(3) 0.089(4) -0.011(3) 0.005(3) 0.006(2)
N2C 0.0193(16) 0.0301(18) 0.074(3) -0.0067(17) 0.0032(17) 0.0020(14)
B2 0.027(2) 0.030(2) 0.084(4) -0.008(2) 0.010(3) -0.003(2)
N1E 0.0241(17) 0.0222(16) 0.078(3) -0.0044(16) 0.0099(17) -0.0039(13)
C1E 0.033(2) 0.027(2) 0.092(4) -0.011(2) 0.019(2) -0.0017(18)
C2E 0.020(2) 0.027(2) 0.090(4) -0.006(2) 0.016(2) -0.0019(16)
C3E 0.028(2) 0.027(2) 0.102(4) -0.008(2) 0.018(2) -0.0060(18)
N3E 0.034(2) 0.040(2) 0.129(4) -0.017(2) 0.028(2) -0.0018(17)
C4E 0.0207(19) 0.0227(19) 0.078(3) 0.0025(19) 0.014(2) 0.0011(15)
C5E 0.0178(19) 0.030(2) 0.077(3) 0.001(2) 0.015(2) 0.0012(16)
C6E 0.023(2) 0.035(2) 0.086(4) 0.003(2) 0.012(2) 0.0050(17)
C7E 0.028(2) 0.052(3) 0.089(4) 0.015(3) 0.015(3) 0.013(2)
C8E 0.026(2) 0.058(3) 0.075(3) -0.001(2) 0.010(2) 0.003(2)
C9E 0.023(2) 0.040(2) 0.083(4) -0.006(2) 0.014(2) -0.0017(18)
C10E 0.020(2) 0.031(2) 0.079(3) 0.003(2) 0.013(2) 0.0020(16)
N2E 0.0245(17) 0.0259(17) 0.083(3) -0.0081(17) 0.0138(18) -0.0004(14)
N1D 0.0223(16) 0.0268(17) 0.082(3) -0.0020(18) 0.0136(18) 0.0002(14)
C1D 0.0180(19) 0.023(2) 0.103(4) -0.005(2) 0.012(2) -0.0009(16)
C2D 0.024(2) 0.024(2) 0.097(4) 0.008(2) 0.017(2) 0.0027(16)
C3D 0.027(2) 0.027(2) 0.114(4) 0.009(2) 0.018(3) 0.0052(18)
N3D 0.041(2) 0.032(2) 0.135(4) 0.015(2) 0.028(2) 0.0001(18)
C4D 0.024(2) 0.024(2) 0.101(4) 0.007(2) 0.021(2) 0.0066(16)
C5D 0.022(2) 0.042(3) 0.089(4) 0.008(2) 0.016(2) 0.0046(18)
C6D 0.057(3) 0.044(3) 0.101(5) 0.013(3) 0.012(3) 0.009(2)
C7D 0.092(5) 0.063(4) 0.093(5) 0.022(3) 0.007(4) 0.011(3)
C8D 0.076(4) 0.083(4) 0.089(4) 0.011(4) 0.017(3) 0.005(3)
C9D 0.042(3) 0.059(3) 0.093(5) -0.003(3) 0.019(3) 0.003(2)
C10D 0.030(2) 0.045(3) 0.085(4) 0.006(2) 0.019(3) 0.0025(19)
N2D 0.0197(16) 0.0252(17) 0.087(3) -0.0011(18) 0.0118(18) -0.0003(13)
N1F 0.0267(17) 0.0233(17) 0.086(3) -0.0041(17) 0.0154(18) -0.0027(14)
C1F 0.026(2) 0.030(2) 0.081(4) -0.003(2) 0.010(2) 0.0006(17)
C2F 0.037(2) 0.040(3) 0.082(4) 0.003(2) 0.008(3) 0.004(2)
C3F 0.069(4) 0.059(3) 0.097(5) 0.006(3) -0.007(3) 0.008(3)
N3F 0.121(5) 0.079(4) 0.133(5) 0.029(4) -0.032(4) 0.014(3)
C4F 0.028(2) 0.049(3) 0.073(3) -0.012(2) 0.005(2) -0.0072(19)
C5F 0.057(3) 0.064(3) 0.092(4) -0.002(3) 0.009(3) -0.006(3)
C6F 0.091(5) 0.113(6) 0.116(6) -0.027(5) -0.010(5) -0.018(4)
C7F 0.093(6) 0.166(9) 0.133(8) -0.019(7) -0.021(6) -0.026(6)
C8F 0.141(9) 0.177(10) 0.129(8) -0.062(7) -0.003(7) -0.029(8)
C9F 0.206(11) 0.105(6) 0.118(7) -0.043(5) 0.064(7) -0.044(7)
C10F 0.109(5) 0.077(4) 0.115(6) -0.022(4) 0.046(4) -0.012(4)
N2F 0.0221(17) 0.0356(19) 0.067(3) -0.0056(18) 0.0034(17) -0.0019(14)

loop_
_atom_type_symbol
_atom_type_description
_atom_type_scat_dispersion_real
_atom_type_scat_dispersion_imag
_atom_type_scat_source
C C 0.0181 0.0091 'International Tables Vol C Tables 4.2.6.8 and 6.1.1.4'
H H 0.0000 0.0000 'International Tables Vol C Tables 4.2.6.8 and 6.1.1.4'
B B 0.0090 0.0039 'International Tables Vol C Tables 4.2.6.8 and 6.1.1.4'
N N 0.0311 0.0180 'International Tables Vol C Tables 4.2.6.8 and 6.1.1.4'
Co Co -2.3653 3.6143 'International Tables Vol C Tables 4.2.6.8 and 6.1.1.4'

loop_
_geom_angle_atom_site_label_1
_geom_angle_atom_site_label_2
_geom_angle_atom_site_label_3
_geom_angle
N1F Co1 N1C 178.98(12)
N1F Co1 N1B 90.80(13)
N1C Co1 N1B 89.26(13)
N1F Co1 N1D 90.96(13)
N1C Co1 N1D 90.03(13)
N1B Co1 N1D 100.01(11)
N1F Co1 N1E 89.01(13)
N1C Co1 N1E 90.94(13)
N1B Co1 N1E 179.80(14)
N1D Co1 N1E 80.01(11)
N1F Co1 N1A 89.32(13)
N1C Co1 N1A 89.70(13)
N1B Co1 N1A 79.46(11)
N1D Co1 N1A 179.40(14)
N1E Co1 N1A 100.52(11)
N2A B1 N2B 108.2(4)
N2A B1 N2C 108.2(3)
N2B B1 N2C 110.1(3)
N2A B1 H1B 110.1(19)
N2B B1 H1B 107.5(19)
N2C B1 H1B 112.6(19)
C4A N1A N2A 107.4(3)
C4A N1A Co1 139.0(3)
N2A N1A Co1 113.1(2)
N2A C1A C2A 108.2(4)
N2A C1A H1AA 125.9
C2A C1A H1AA 125.9
C1A C2A C4A 106.4(4)
C1A C2A C3A 126.3(4)
C4A C2A C3A 127.2(5)
N3A C3A C2A 178.4(6)
N1A C4A C2A 107.8(4)
N1A C4A C5A 124.9(4)
C2A C4A C5A 127.1(4)
C10A C5A C6A 118.3(5)
C10A C5A C4A 123.5(4)
C6A C5A C4A 118.2(4)
C7A C6A C5A 120.0(5)
C7A C6A H6AA 120
C5A C6A H6AA 120
C6A C7A C8A 121.3(6)
C6A C7A H7AA 119.3
C8A C7A H7AA 119.3
C7A C8A C9A 119.8(6)
C7A C8A H8AA 120.1
C9A C8A H8AA 120.1
C10A C9A C8A 119.3(5)
C10A C9A H9AA 120.3
C8A C9A H9AA 120.3
C9A C10A C5A 121.3(5)
C9A C10A H10A 119.3
C5A C10A H10A 119.3
C1A N2A N1A 110.1(4)
C1A N2A B1 126.9(4)
N1A N2A B1 122.7(3)
C4B N1B N2B 106.8(3)
C4B N1B Co1 140.0(3)
N2B N1B Co1 113.2(2)
N2B C1B C2B 108.7(4)
N2B C1B H1BA 125.7
C2B C1B H1BA 125.7
C1B C2B C4B 105.8(3)
C1B C2B C3B 126.4(4)
C4B C2B C3B 127.7(4)
N3B C3B C2B 178.4(6)
N1B C4B C2B 108.8(4)
N1B C4B C5B 123.1(4)
C2B C4B C5B 127.9(3)
C10B C5B C6B 118.4(4)
C10B C5B C4B 122.3(4)
C6B C5B C4B 119.2(4)
C7B C6B C5B 120.8(4)
C7B C6B H6BA 119.6
C5B C6B H6BA 119.6
C6B C7B C8B 120.1(4)
C6B C7B H7BA 119.9
C8B C7B H7BA 119.9
C9B C8B C7B 119.3(5)
C9B C8B H8BA 120.3
C7B C8B H8BA 120.3
C10B C9B C8B 120.6(4)
C10B C9B H9BA 119.7
C8B C9B H9BA 119.7
C9B C10B C5B 120.7(4)
C9B C10B H10B 119.7
C5B C10B H10B 119.7
C1B N2B N1B 110.0(3)
C1B N2B B1 126.6(4)
N1B N2B B1 122.6(3)
C1C N1C N2C 106.3(4)
C1C N1C Co1 131.4(3)
N2C N1C Co1 122.2(2)
N1C C1C C2C 110.2(4)
N1C C1C H1CA 124.9
C2C C1C H1CA 124.9
C1C C2C C4C 106.2(4)
C1C C2C C3C 127.4(4)
C4C C2C C3C 126.1(5)
N3C C3C C2C 178.3(6)
N2C C4C C2C 106.3(4)
N2C C4C C5C 125.4(4)
C2C C4C C5C 128.3(4)
C6C C5C C10C 119.1(5)
C6C C5C C4C 119.3(5)
C10C C5C C4C 121.5(5)
C5C C6C C7C 120.6(6)
C5C C6C H6CA 119.7
C7C C6C H6CA 119.7
C8C C7C C6C 119.1(6)
C8C C7C H7CA 120.4
C6C C7C H7CA 120.4
C9C C8C C7C 120.7(6)
C9C C8C H8CA 119.6
C7C C8C H8CA 119.6
C8C C9C C10C 120.6(6)
C8C C9C H9CA 119.7
C10C C9C H9CA 119.7
C9C C10C C5C 119.7(6)
C9C C10C H10C 120.1
C5C C10C H10C 120.1
C4C N2C N1C 111.0(3)
C4C N2C B1 131.6(4)
N1C N2C B1 117.4(4)
N2D B2 N2F 109.9(3)
N2D B2 N2E 107.9(4)
N2F B2 N2E 108.2(3)
N2D B2 H2B 115.1(18)
N2F B2 H2B 107.2(19)
N2E B2 H2B 108.3(19)
C4E N1E N2E 106.9(3)
C4E N1E Co1 140.0(3)
N2E N1E Co1 113.1(2)
N2E C1E C2E 108.5(4)
N2E C1E H1EA 125.7
C2E C1E H1EA 125.7
C1E C2E C4E 105.6(3)
C1E C2E C3E 126.3(4)
C4E C2E C3E 128.1(4)
N3E C3E C2E 178.7(6)
N1E C4E C2E 109.2(4)
N1E C4E C5E 123.2(4)
C2E C4E C5E 127.5(3)
C10E C5E C6E 117.9(4)
C10E C5E C4E 123.0(4)
C6E C5E C4E 119.0(3)
C7E C6E C5E 120.5(4)
C7E C6E H6EA 119.7
C5E C6E H6EA 119.7
C6E C7E C8E 120.4(4)
C6E C7E H7EA 119.8
C8E C7E H7EA 119.8
C9E C8E C7E 119.6(5)
C9E C8E H8EA 120.2
C7E C8E H8EA 120.2
C8E C9E C10E 120.7(4)
C8E C9E H9EA 119.7
C10E C9E H9EA 119.7
C9E C10E C5E 120.9(4)
C9E C10E H10D 119.6
C5E C10E H10D 119.6
C1E N2E N1E 109.8(3)
C1E N2E B2 127.2(4)
N1E N2E B2 122.6(3)
C4D N1D N2D 107.0(3)
C4D N1D Co1 141.2(3)
N2D N1D Co1 111.0(2)
N2D C1D C2D 108.2(4)
N2D C1D H1DA 125.9
C2D C1D H1DA 125.9
C1D C2D C4D 106.2(4)
C1D C2D C3D 125.0(4)
C4D C2D C3D 128.8(5)
N3D C3D C2D 178.2(6)
N1D C4D C2D 108.4(4)
N1D C4D C5D 124.6(4)
C2D C4D C5D 127.0(4)
C10D C5D C6D 117.6(5)
C10D C5D C4D 123.2(4)
C6D C5D C4D 119.2(4)
C7D C6D C5D 120.3(5)
C7D C6D H6DA 119.9
C5D C6D H6DA 119.9
C6D C7D C8D 121.3(5)
C6D C7D H7DA 119.4
C8D C7D H7DA 119.4
C7D C8D C9D 119.2(6)
C7D C8D H8DA 120.4
C9D C8D H8DA 120.4
C10D C9D C8D 120.3(5)
C10D C9D H9DA 119.8
C8D C9D H9DA 119.8
C9D C10D C5D 121.2(5)
C9D C10D H10E 119.4
C5D C10D H10E 119.4
C1D N2D N1D 110.2(4)
C1D N2D B2 124.8(4)
N1D N2D B2 124.4(3)
C1F N1F N2F 106.8(4)
C1F N1F Co1 130.9(3)
N2F N1F Co1 122.4(3)
N1F C1F C2F 109.8(4)
N1F C1F H1FA 125.1
C2F C1F H1FA 125.1
C1F C2F C4F 106.3(4)
C1F C2F C3F 126.6(4)
C4F C2F C3F 127.0(5)
N3F C3F C2F 178.6(7)
N2F C4F C2F 106.6(4)
N2F C4F C5F 124.3(4)
C2F C4F C5F 129.0(5)
C6F C5F C10F 119.4(6)
C6F C5F C4F 120.5(6)
C10F C5F C4F 120.1(5)
C5F C6F C7F 120.0(8)
C5F C6F H6FA 120
C7F C6F H6FA 120
C8F C7F C6F 120.7(9)
C8F C7F H7FA 119.7
C6F C7F H7FA 119.7
C7F C8F C9F 119.3(9)
C7F C8F H8FA 120.4
C9F C8F H8FA 120.4
C8F C9F C10F 121.6(9)
C8F C9F H9FA 119.2
C10F C9F H9FA 119.2
C9F C10F C5F 119.0(8)
C9F C10F H10F 120.5
C5F C10F H10F 120.5
C4F N2F N1F 110.5(3)
C4F N2F B2 132.6(4)
N1F N2F B2 116.9(4)

loop_
_geom_bond_atom_site_label_1
_geom_bond_atom_site_label_2
_geom_bond_distance
Co1 N1F 2.029(4)
Co1 N1C 2.042(4)
Co1 N1B 2.222(3)
Co1 N1D 2.228(3)
Co1 N1E 2.229(3)
Co1 N1A 2.229(3)
B1 N2A 1.523(7)
B1 N2B 1.546(5)
B1 N2C 1.547(5)
B1 H1B 1.22(4)
N1A C4A 1.342(5)
N1A N2A 1.371(5)
C1A N2A 1.335(5)
C1A C2A 1.366(6)
C1A H1AA 0.95
C2A C4A 1.422(6)
C2A C3A 1.429(6)
C3A N3A 1.145(5)
C4A C5A 1.437(6)
C5A C10A 1.393(6)
C5A C6A 1.396(7)
C6A C7A 1.362(8)
C6A H6AA 0.95
C7A C8A 1.375(8)
C7A H7AA 0.95
C8A C9A 1.380(8)
C8A H8AA 0.95
C9A C10A 1.375(7)
C9A H9AA 0.95
C10A H10A 0.95
N1B C4B 1.346(5)
N1B N2B 1.373(5)
C1B N2B 1.335(5)
C1B C2B 1.368(6)
C1B H1BA 0.95
C2B C4B 1.411(6)
C2B C3B 1.439(5)
C3B N3B 1.144(5)
C4B C5B 1.463(6)
C5B C10B 1.391(5)
C5B C6B 1.400(6)
C6B C7B 1.370(6)
C6B H6BA 0.95
C7B C8B 1.394(6)
C7B H7BA 0.95
C8B C9B 1.381(6)
C8B H8BA 0.95
C9B C10B 1.374(6)
C9B H9BA 0.95
C10B H10B 0.95
N1C C1C 1.333(5)
N1C N2C 1.366(5)
C1C C2C 1.372(6)
C1C H1CA 0.95
C2C C4C 1.401(6)
C2C C3C 1.420(7)
C3C N3C 1.134(6)
C4C N2C 1.335(6)
C4C C5C 1.469(7)
C5C C6C 1.377(7)
C5C C10C 1.403(7)
C6C C7C 1.395(8)
C6C H6CA 0.95
C7C C8C 1.381(9)
C7C H7CA 0.95
C8C C9C 1.364(8)
C8C H8CA 0.95
C9C C10C 1.380(7)
C9C H9CA 0.95
C10C H10C 0.95
B2 N2D 1.530(7)
B2 N2F 1.542(6)
B2 N2E 1.551(5)
B2 H2B 1.18(4)
N1E C4E 1.341(5)
N1E N2E 1.365(5)
C1E N2E 1.341(5)
C1E C2E 1.367(6)
C1E H1EA 0.95
C2E C4E 1.405(6)
C2E C3E 1.430(5)
C3E N3E 1.143(5)
C4E C5E 1.465(6)
C5E C10E 1.393(5)
C5E C6E 1.405(6)
C6E C7E 1.371(6)
C6E H6EA 0.95
C7E C8E 1.390(6)
C7E H7EA 0.95
C8E C9E 1.365(6)
C8E H8EA 0.95
C9E C10E 1.376(6)
C9E H9EA 0.95
C10E H10D 0.95
N1D C4D 1.338(5)
N1D N2D 1.366(5)
C1D N2D 1.346(5)
C1D C2D 1.356(6)
C1D H1DA 0.95
C2D C4D 1.425(6)
C2D C3D 1.427(6)
C3D N3D 1.137(5)
C4D C5D 1.451(7)
C5D C10D 1.399(6)
C5D C6D 1.402(6)
C6D C7D 1.360(8)
C6D H6DA 0.95
C7D C8D 1.368(8)
C7D H7DA 0.95
C8D C9D 1.388(7)
C8D H8DA 0.95
C9D C10D 1.352(7)
C9D H9DA 0.95
C10D H10E 0.95
N1F C1F 1.324(5)
N1F N2F 1.372(5)
C1F C2F 1.366(6)
C1F H1FA 0.95
C2F C4F 1.402(6)
C2F C3F 1.424(7)
C3F N3F 1.147(7)
C4F N2F 1.319(6)
C4F C5F 1.456(7)
C5F C6F 1.332(8)
C5F C10F 1.422(8)
C6F C7F 1.448(10)
C6F H6FA 0.95
C7F C8F 1.340(12)
C7F H7FA 0.95
C8F C9F 1.370(13)
C8F H8FA 0.95
C9F C10F 1.390(10)
C9F H9FA 0.95
C10F H10F 0.95
